data_2105280
loop_
_publ_author_name
'Garc\'ia-Tu\~n\'on, Esther'
'Dacu\~na, Bruno'
'Zaragoza, Guillermo'
'Franco, Jaime'
'Guiti\'an, Francisco'

_publ_section_title
;
 Cl--OH ion-exchanging process in chlorapatite
 (Ca~5~(PO~4~)~3~Cl~<i>x~</i>(OH)~1{-~<i>x</i>}) -- a deep insight
;
_journal_coeditor_code ZB5021
_journal_issue 5
_journal_name_full 'Acta Crystallographica Section B'
_journal_page_first 467
_journal_page_last 479
_journal_paper_doi 10.1107/S0108768112019520
_journal_volume 68
_journal_year 2012
_chemical_compound_source 'synthesis as described'
_chemical_formula_moiety '3(O4 P),0.44(Cl),0.56(OH),5(Ca)'
_chemical_formula_sum 'Ca5 Cl0.44 H0.56 O12.56 P3'
_chemical_formula_weight 510.42
_chemical_name_systematic
;
 ?
;
_space_group_IT_number 176
_symmetry_cell_setting trigonal
_symmetry_Int_Tables_number 176
_symmetry_space_group_name_Hall '-P 6c'
_symmetry_space_group_name_H-M 'P 63/m'
_atom_sites_solution_hydrogens geom
_atom_sites_solution_primary direct
_atom_sites_solution_secondary difmap
_audit_conform_dict_location ftp://ftp.iucr.org/pub/cif_core.dic
_audit_conform_dict_name cif_core.dic
_audit_conform_dict_version 2.4
_audit_creation_date 2012-01-17T11:03:32-00:00
_audit_creation_method 'WinGX routine CIF_UPDATE'
_cell_angle_alpha 90
_cell_angle_beta 90
_cell_angle_gamma 120
_cell_formula_units_Z 2
_cell_length_a 9.4894(4)
_cell_length_b 9.4894(4)
_cell_length_c 6.8612(7)
_cell_measurement_reflns_used 2856
_cell_measurement_temperature 293(2)
_cell_measurement_theta_max 30.24
_cell_measurement_theta_min 2.48
_cell_measurement_wavelength 0.71073
_cell_volume 535.07(6)
_computing_cell_refinement 'APPEX2 (BRUKER AXS, 2005)'
_computing_data_collection 'APPEX2 (BRUKER AXS, 2005)'
_computing_data_reduction 'APPEX2 (BRUKER AXS, 2005)'
_computing_molecular_graphics 'Ortep-3 for Windows (Farrugia, 1997)'
_computing_publication_material 'WinGX publication routines (Farrugia, 1999)'
_computing_structure_refinement 'SHELXL-97 (Sheldrick, 2008)'
_computing_structure_solution 'SIR2004 (Giacovazzo et al, 2004)'
_diffrn_ambient_temperature 293(2)
_diffrn_measured_fraction_theta_full 0.993
_diffrn_measured_fraction_theta_max 0.993
_diffrn_measurement_device 'four-circle diffractometer'
_diffrn_measurement_device_type 'BRUKER APPEX-II CCD'
_diffrn_measurement_method 'omega and phi scans'
_diffrn_radiation_monochromator graphite
_diffrn_radiation_probe x-ray
_diffrn_radiation_source 'fine-focus sealed tube'
_diffrn_radiation_type MoK\a
_diffrn_radiation_wavelength 0.7107
_diffrn_reflns_av_R_equivalents 0.0302
_diffrn_reflns_av_unetI/netI 0.0116
_diffrn_reflns_limit_h_max 11
_diffrn_reflns_limit_h_min -11
_diffrn_reflns_limit_k_max 11
_diffrn_reflns_limit_k_min -11
_diffrn_reflns_limit_l_max 8
_diffrn_reflns_limit_l_min -8
_diffrn_reflns_number 5663
_diffrn_reflns_theta_full 26.28
_diffrn_reflns_theta_max 26.28
_diffrn_reflns_theta_min 2.48
_exptl_absorpt_coefficient_mu 3.135
_exptl_absorpt_correction_T_max 0.7481
_exptl_absorpt_correction_T_min 0.5983
_exptl_absorpt_correction_type multi-scan
_exptl_absorpt_process_details 'BRUKER SADABS'
_exptl_crystal_colour colourless
_exptl_crystal_density_diffrn 3.168
_exptl_crystal_density_method 'not measured'
_exptl_crystal_description prism
_exptl_crystal_F_000 507.2
_exptl_crystal_size_max 0.25
_exptl_crystal_size_mid 0.12
_exptl_crystal_size_min 0.05
_refine_diff_density_max 0.892
_refine_diff_density_min -1.029
_refine_diff_density_rms 0.125
_refine_ls_extinction_method none
_refine_ls_goodness_of_fit_ref 0.963
_refine_ls_hydrogen_treatment mixed
_refine_ls_matrix_type full
_refine_ls_number_parameters 44
_refine_ls_number_reflns 397
_refine_ls_number_restraints 14
_refine_ls_restrained_S_all 0.958
_refine_ls_R_factor_all 0.0328
_refine_ls_R_factor_gt 0.0316
_refine_ls_shift/su_max 0
_refine_ls_shift/su_mean 0
_refine_ls_structure_factor_coef Fsqd
_refine_ls_weighting_details 'calc w=1/[\s^2^(Fo^2^)+(0.0310P)^2^+3.9033P] where P=(Fo^2^+2Fc^2^)/3'
_refine_ls_weighting_scheme calc
_refine_ls_wR_factor_gt 0.0755
_refine_ls_wR_factor_ref 0.0762
_reflns_number_gt 376
_reflns_number_total 397
_reflns_threshold_expression >2\s(I)
_cod_data_source_file zb5021.cif
_cod_data_source_block 1450r
_cod_database_code 2105280

loop_
_symmetry_equiv_pos_as_xyz
'x, y, z'
'-x, -y, z+1/2'
'-y, x-y, z'
'-x+y, -x, z'
'x-y, x, z+1/2'
'y, -x+y, z+1/2'
'-x, -y, -z'
'x, y, -z-1/2'
'y, -x+y, -z'
'x-y, x, -z'
'-x+y, -x, -z-1/2'
'-y, x-y, -z-1/2'

loop_
_atom_site_label
_atom_site_type_symbol
_atom_site_fract_x
_atom_site_fract_y
_atom_site_fract_z
_atom_site_U_iso_or_equiv
_atom_site_adp_type
_atom_site_occupancy
_atom_site_symmetry_multiplicity
_atom_site_calc_flag
_atom_site_refinement_flags
_atom_site_disorder_assembly
_atom_site_disorder_group
Ca1 Ca 0.6667 0.3333 0.99791(17) 0.0128(3) Uani 1 3 d S . .
Ca2 Ca 0.74370(13) 0.75079(13) 0.25 0.0179(3) Uani 1 2 d S . .
P1 P 0.59950(13) 0.62969(13) 0.75 0.0083(3) Uani 1 2 d S . .
O2 O 0.4121(4) 0.5342(4) 0.75 0.0263(9) Uani 1 2 d S . .
O3 O 0.6500(4) 0.7366(3) 0.5692(4) 0.0332(8) Uani 1 1 d . . .
O4 O 0.6688(4) 0.5139(4) 0.75 0.0132(7) Uani 1 2 d S . .
Cl1 Cl 1 1 0.4697(15) 0.039 Uani 0.22 3 d SPU . 1
O1 O 1 1 0.136(3) 0.035(2) Uani 0.15 3 d SPDU . 2
H1 H 1 1 0 0.041 Uiso 0.3 6 d SPD A 2
O1A O 1 1 0.25 0.0356(17) Uani 0.26 6 d SPDU . 3
H1A H 1 1 0.107(3) 0.043 Uiso 0.13 3 d SPD B 3

loop_
_atom_site_aniso_label
_atom_site_aniso_U_11
_atom_site_aniso_U_22
_atom_site_aniso_U_33
_atom_site_aniso_U_23
_atom_site_aniso_U_13
_atom_site_aniso_U_12
Ca1 0.0151(4) 0.0151(4) 0.0081(5) 0 0 0.00756(19)
Ca2 0.0287(6) 0.0233(6) 0.0101(5) 0 0 0.0191(5)
P1 0.0103(6) 0.0097(5) 0.0071(6) 0 0 0.0066(4)
O2 0.0127(17) 0.0185(18) 0.050(3) 0 0 0.0100(15)
O3 0.062(2) 0.0315(15) 0.0237(14) 0.0174(13) 0.0262(15) 0.0369(15)
O4 0.0166(16) 0.0136(16) 0.0135(16) 0 0 0.0107(14)
Cl1 0.036 0.036 0.044 0 0 0.018
O1 0.029(3) 0.029(3) 0.045(4) 0 0 0.0147(14)
O1A 0.0314(19) 0.0314(19) 0.044(3) 0 0 0.0157(10)

loop_
_atom_type_symbol
_atom_type_description
_atom_type_scat_dispersion_real
_atom_type_scat_dispersion_imag
_atom_type_scat_source
O O 0.0106 0.006 'International Tables Vol C Tables 4.2.6.8 and 6.1.1.4'
P P 0.1023 0.0942 'International Tables Vol C Tables 4.2.6.8 and 6.1.1.4'
Cl Cl 0.1484 0.1585 'International Tables Vol C Tables 4.2.6.8 and 6.1.1.4'
Ca Ca 0.2262 0.3064 'International Tables Vol C Tables 4.2.6.8 and 6.1.1.4'
H H 0 0 'International Tables Vol C Tables 4.2.6.8 and 6.1.1.4'

loop_
_geom_angle_atom_site_label_1
_geom_angle_atom_site_label_2
_geom_angle_atom_site_label_3
_geom_angle
_geom_angle_site_symmetry_1
_geom_angle_site_symmetry_3
O4 Ca1 O4 75.58(9) 3_655 4_665
O4 Ca1 O4 75.58(9) 3_655 .
O4 Ca1 O4 75.58(9) 4_665 .
O4 Ca1 O2 153.44(11) 3_655 10_657
O4 Ca1 O2 91.70(8) 4_665 10_657
O4 Ca1 O2 124.34(11) . 10_657
O4 Ca1 O2 91.70(8) 3_655 9_557
O4 Ca1 O2 124.34(10) 4_665 9_557
O4 Ca1 O2 153.44(11) . 9_557
O2 Ca1 O2 76.15(9) 10_657 9_557
O4 Ca1 O2 124.34(10) 3_655 7_667
O4 Ca1 O2 153.44(11) 4_665 7_667
O4 Ca1 O2 91.70(8) . 7_667
O2 Ca1 O2 76.15(9) 10_657 7_667
O2 Ca1 O2 76.15(9) 9_557 7_667
O4 Ca1 O3 85.28(10) 3_655 6
O4 Ca1 O3 69.63(9) 4_665 6
O4 Ca1 O3 143.51(9) . 6
O2 Ca1 O3 68.35(11) 10_657 6
O2 Ca1 O3 55.27(10) 9_557 6
O2 Ca1 O3 124.58(9) 7_667 6
O4 Ca1 O3 143.51(9) 3_655 5_655
O4 Ca1 O3 85.28(10) 4_665 5_655
O4 Ca1 O3 69.63(9) . 5_655
O2 Ca1 O3 55.27(10) 10_657 5_655
O2 Ca1 O3 124.58(9) 9_557 5_655
O2 Ca1 O3 68.35(11) 7_667 5_655
O3 Ca1 O3 116.96(4) 6 5_655
O4 Ca1 O3 69.63(9) 3_655 2_665
O4 Ca1 O3 143.51(9) 4_665 2_665
O4 Ca1 O3 85.28(10) . 2_665
O2 Ca1 O3 124.58(9) 10_657 2_665
O2 Ca1 O3 68.35(11) 9_557 2_665
O2 Ca1 O3 55.27(10) 7_667 2_665
O3 Ca1 O3 116.96(4) 6 2_665
O3 Ca1 O3 116.96(4) 5_655 2_665
O4 Ca1 P1 166.72(7) 3_655 10_657
O4 Ca1 P1 91.71(7) 4_665 10_657
O4 Ca1 P1 97.75(7) . 10_657
O2 Ca1 P1 27.52(8) 10_657 10_657
O2 Ca1 P1 98.81(7) 9_557 10_657
O2 Ca1 P1 66.60(8) 7_667 10_657
O3 Ca1 P1 94.03(6) 6 10_657
O3 Ca1 P1 28.13(6) 5_655 10_657
O3 Ca1 P1 121.87(6) 2_665 10_657
O4 Ca1 P1 91.71(7) 3_655 9_557
O4 Ca1 P1 97.75(7) 4_665 9_557
O4 Ca1 P1 166.72(7) . 9_557
O2 Ca1 P1 66.60(8) 10_657 9_557
O2 Ca1 P1 27.52(8) 9_557 9_557
O2 Ca1 P1 98.81(7) 7_667 9_557
O3 Ca1 P1 28.13(6) 6 9_557
O3 Ca1 P1 121.87(6) 5_655 9_557
O3 Ca1 P1 94.03(6) 2_665 9_557
P1 Ca1 P1 93.88(3) 10_657 9_557
O4 Ca1 P1 97.75(7) 3_655 7_667
O4 Ca1 P1 166.72(7) 4_665 7_667
O4 Ca1 P1 91.71(7) . 7_667
O2 Ca1 P1 98.81(7) 10_657 7_667
O2 Ca1 P1 66.60(8) 9_557 7_667
O2 Ca1 P1 27.52(8) 7_667 7_667
O3 Ca1 P1 121.87(6) 6 7_667
O3 Ca1 P1 94.03(6) 5_655 7_667
O3 Ca1 P1 28.13(6) 2_665 7_667
P1 Ca1 P1 93.88(3) 10_657 7_667
P1 Ca1 P1 93.88(3) 9_557 7_667
O3 Ca2 O3 138.47(18) 8_556 .
O3 Ca2 O2 86.07(8) 8_556 7_666
O3 Ca2 O2 86.07(8) . 7_666
O3 Ca2 O1A 103.02(9) 8_556 .
O3 Ca2 O1A 103.02(9) . .
O2 Ca2 O1A 151.69(10) 7_666 .
O3 Ca2 O1 120.3(4) 8_556 8_556
O3 Ca2 O1 85.7(4) . 8_556
O2 Ca2 O1 146.8(2) 7_666 8_556
O1A Ca2 O1 18.1(4) . 8_556
O3 Ca2 O1 85.7(4) 8_556 .
O3 Ca2 O1 120.3(4) . .
O2 Ca2 O1 146.8(2) 7_666 .
O1A Ca2 O1 18.1(4) . .
O1 Ca2 O1 36.1(8) 8_556 .
O3 Ca2 O3 79.50(6) 8_556 5_654
O3 Ca2 O3 136.18(11) . 5_654
O2 Ca2 O3 73.82(11) 7_666 5_654
O1A Ca2 O3 81.48(8) . 5_654
O1 Ca2 O3 90.5(2) 8_556 5_654
O1 Ca2 O3 73.10(19) . 5_654
O3 Ca2 O3 136.18(11) 8_556 10_656
O3 Ca2 O3 79.50(6) . 10_656
O2 Ca2 O3 73.82(11) 7_666 10_656
O1A Ca2 O3 81.48(8) . 10_656
O1 Ca2 O3 73.10(19) 8_556 10_656
O1 Ca2 O3 90.5(2) . 10_656
O3 Ca2 O3 57.81(12) 5_654 10_656
O3 Ca2 O4 71.18(8) 8_556 9_566
O3 Ca2 O4 71.18(8) . 9_566
O2 Ca2 O4 103.35(11) 7_666 9_566
O1A Ca2 O4 104.96(7) . 9_566
O1 Ca2 O4 104.21(8) 8_556 9_566
O1 Ca2 O4 104.21(8) . 9_566
O3 Ca2 O4 150.67(6) 5_654 9_566
O3 Ca2 O4 150.67(6) 10_656 9_566
O3 Ca2 Cl1 133.49(18) 8_556 .
O3 Ca2 Cl1 72.15(19) . .
O2 Ca2 Cl1 138.20(14) 7_666 .
O1A Ca2 Cl1 32.14(17) . .
O1 Ca2 Cl1 14.1(4) 8_556 .
O1 Ca2 Cl1 50.2(5) . .
O3 Ca2 Cl1 97.56(12) 5_654 .
O3 Ca2 Cl1 67.50(10) 10_656 .
O4 Ca2 Cl1 102.63(7) 9_566 .
O3 Ca2 Cl1 72.15(19) 8_556 8_556
O3 Ca2 Cl1 133.49(18) . 8_556
O2 Ca2 Cl1 138.20(14) 7_666 8_556
O1A Ca2 Cl1 32.14(17) . 8_556
O1 Ca2 Cl1 50.2(5) 8_556 8_556
O1 Ca2 Cl1 14.1(4) . 8_556
O3 Ca2 Cl1 67.50(10) 5_654 8_556
O3 Ca2 Cl1 97.56(12) 10_656 8_556
O4 Ca2 Cl1 102.63(7) 9_566 8_556
Cl1 Ca2 Cl1 64.3(3) . 8_556
O3 Ca2 Cl1 139.52(16) 8_556 7_776
O3 Ca2 Cl1 65.86(17) . 7_776
O2 Ca2 Cl1 133.39(12) 7_666 7_776
O1A Ca2 Cl1 38.72(15) . 7_776
O1 Ca2 Cl1 20.7(5) 8_556 7_776
O1 Ca2 Cl1 56.8(4) . 7_776
O3 Ca2 Cl1 100.76(11) 5_654 7_776
O3 Ca2 Cl1 65.29(8) 10_656 7_776
O4 Ca2 Cl1 101.62(6) 9_566 7_776
Cl1 Ca2 Cl1 6.6(3) . 7_776
Cl1 Ca2 Cl1 70.86(4) 8_556 7_776
O3 P1 O3 109.3(2) 8_557 .
O3 P1 O4 111.87(12) 8_557 .
O3 P1 O4 111.87(12) . .
O3 P1 O2 106.15(16) 8_557 .
O3 P1 O2 106.15(16) . .
O4 P1 O2 111.1(2) . .
O3 P1 Ca2 54.81(12) 8_557 9_566
O3 P1 Ca2 54.81(12) . 9_566
O4 P1 Ca2 134.79(14) . 9_566
O2 P1 Ca2 114.09(14) . 9_566
O3 P1 Ca1 111.58(12) 8_557 2_664
O3 P1 Ca1 59.45(14) . 2_664
O4 P1 Ca1 135.79(9) . 2_664
O2 P1 Ca1 47.67(10) . 2_664
Ca2 P1 Ca1 79.10(3) 9_566 2_664
O3 P1 Ca1 59.45(14) 8_557 7_667
O3 P1 Ca1 111.58(12) . 7_667
O4 P1 Ca1 135.79(9) . 7_667
O2 P1 Ca1 47.67(10) . 7_667
Ca2 P1 Ca1 79.10(3) 9_566 7_667
Ca1 P1 Ca1 64.94(4) 2_664 7_667
O3 P1 Ca2 81.68(14) 8_557 10_656
O3 P1 Ca2 81.68(14) . 10_656
O4 P1 Ca2 54.61(13) . 10_656
O2 P1 Ca2 165.74(15) . 10_656
Ca2 P1 Ca2 80.17(5) 9_566 10_656
Ca1 P1 Ca2 141.07(3) 2_664 10_656
Ca1 P1 Ca2 141.07(3) 7_667 10_656
O3 P1 Ca2 121.08(14) 8_557 7_666
O3 P1 Ca2 121.08(14) . 7_666
O4 P1 Ca2 76.64(13) . 7_666
Ca2 P1 Ca2 148.57(4) 9_566 7_666
Ca1 P1 Ca2 74.49(3) 2_664 7_666
Ca1 P1 Ca2 74.49(3) 7_667 7_666
Ca2 P1 Ca2 131.26(5) 10_656 7_666
P1 O2 Ca2 123.7(2) . 7_666
P1 O2 Ca1 104.81(14) . 2_664
Ca2 O2 Ca1 114.27(11) 7_666 2_664
P1 O2 Ca1 104.81(14) . 7_667
Ca2 O2 Ca1 114.27(11) 7_666 7_667
Ca1 O2 Ca1 89.19(12) 2_664 7_667
P1 O3 Ca2 141.72(15) . .
P1 O3 Ca2 96.24(15) . 9_566
Ca2 O3 Ca2 116.97(12) . 9_566
P1 O3 Ca1 92.42(15) . 2_664
Ca2 O3 Ca1 100.57(12) . 2_664
Ca2 O3 Ca1 98.16(9) 9_566 2_664
P1 O4 Ca1 130.88(9) . 8_557
P1 O4 Ca1 130.88(9) . .
Ca1 O4 Ca1 89.92(11) 8_557 .
P1 O4 Ca2 98.17(15) . 10_656
Ca1 O4 Ca2 99.97(10) 8_557 10_656
Ca1 O4 Ca2 99.97(10) . 10_656
Cl1 Cl1 Ca2 122.14(18) 7_776 .
Cl1 Cl1 Ca2 122.14(17) 7_776 3_765
Ca2 Cl1 Ca2 94.3(2) . 3_765
Cl1 Cl1 Ca2 122.14(17) 7_776 4_675
Ca2 Cl1 Ca2 94.3(2) . 4_675
Ca2 Cl1 Ca2 94.3(2) 3_765 4_675
Cl1 Cl1 Ca2 51.28(14) 7_776 7_776
Ca2 Cl1 Ca2 173.4(3) . 7_776
Ca2 Cl1 Ca2 90.14(3) 3_765 7_776
Ca2 Cl1 Ca2 90.14(3) 4_675 7_776
Cl1 Cl1 Ca2 51.28(16) 7_776 9_566
Ca2 Cl1 Ca2 90.14(3) . 9_566
Ca2 Cl1 Ca2 173.4(3) 3_765 9_566
Ca2 Cl1 Ca2 90.14(3) 4_675 9_566
Ca2 Cl1 Ca2 85.0(2) 7_776 9_566
Cl1 Cl1 Ca2 51.28(15) 7_776 10_656
Ca2 Cl1 Ca2 90.14(3) . 10_656
Ca2 Cl1 Ca2 90.14(3) 3_765 10_656
Ca2 Cl1 Ca2 173.4(3) 4_675 10_656
Ca2 Cl1 Ca2 85.0(2) 7_776 10_656
Ca2 Cl1 Ca2 85.0(2) 9_566 10_656
O1 O1 O1 180.000(12) 8_556 7_775
O1 O1 Ca2 71.9(4) 8_556 3_765
O1 O1 Ca2 108.1(4) 7_775 3_765
O1 O1 Ca2 71.9(4) 8_556 .
O1 O1 Ca2 108.1(4) 7_775 .
Ca2 O1 Ca2 110.8(4) 3_765 .
O1 O1 Ca2 71.9(4) 8_556 4_675
O1 O1 Ca2 108.1(4) 7_775 4_675
Ca2 O1 Ca2 110.8(4) 3_765 4_675
Ca2 O1 Ca2 110.8(4) . 4_675
Ca2 O1A Ca2 120 . 3_765
Ca2 O1A Ca2 120 . 4_675
Ca2 O1A Ca2 120 3_765 4_675

loop_
_geom_bond_atom_site_label_1
_geom_bond_atom_site_label_2
_geom_bond_distance
_geom_bond_site_symmetry_2
Ca1 O4 2.407(2) 3_655
Ca1 O4 2.407(2) 4_665
Ca1 O4 2.407(2) .
Ca1 O2 2.464(3) 10_657
Ca1 O2 2.464(3) 9_557
Ca1 O2 2.464(3) 7_667
Ca1 O3 2.777(3) 6
Ca1 O3 2.777(4) 5_655
Ca1 O3 2.777(4) 2_665
Ca1 P1 3.2219(11) 10_657
Ca1 P1 3.2219(11) 9_557
Ca1 P1 3.2219(11) 7_667
Ca2 O3 2.342(3) 8_556
Ca2 O3 2.342(3) .
Ca2 O2 2.346(4) 7_666
Ca2 O1A 2.3992(11) .
Ca2 O1 2.524(6) 8_556
Ca2 O1 2.524(6) .
Ca2 O3 2.566(3) 5_654
Ca2 O3 2.566(3) 10_656
Ca2 O4 2.740(4) 9_566
Ca2 Cl1 2.833(6) .
Ca2 Cl1 2.833(6) 8_556
Ca2 Cl1 3.075(6) 7_776
P1 O3 1.520(3) 8_557
P1 O3 1.520(3) .
P1 O4 1.537(3) .
P1 O2 1.540(4) .
P1 Ca2 3.1217(15) 9_566
P1 Ca1 3.2219(11) 2_664
P1 Ca1 3.2219(11) 7_667
P1 Ca2 3.3270(15) 10_656
P1 Ca2 3.4473(15) 7_666
O2 Ca2 2.346(4) 7_666
O2 Ca1 2.464(3) 2_664
O2 Ca1 2.464(3) 7_667
O3 Ca2 2.566(3) 9_566
O3 Ca1 2.777(3) 2_664
O4 Ca1 2.407(2) 8_557
O4 Ca2 2.740(4) 10_656
Cl1 Cl1 0.42(2) 7_776
Cl1 Ca2 2.833(5) 3_765
Cl1 Ca2 2.833(5) 4_675
Cl1 Ca2 3.075(6) 7_776
Cl1 Ca2 3.075(6) 9_566
Cl1 Ca2 3.075(6) 10_656
O1 O1 1.57(4) 8_556
O1 O1 1.87(4) 7_775
O1 Ca2 2.524(6) 3_765
O1 Ca2 2.524(6) 4_675
O1A Ca2 2.3992(11) 3_765
O1A Ca2 2.3992(11) 4_675

loop_
_geom_torsion_atom_site_label_1
_geom_torsion_atom_site_label_2
_geom_torsion_atom_site_label_3
_geom_torsion_atom_site_label_4
_geom_torsion
_geom_torsion_site_symmetry_1
_geom_torsion_site_symmetry_4
O3 P1 O2 Ca2 -121.85(12) 8_557 7_666
O3 P1 O2 Ca2 121.85(12) . 7_666
O4 P1 O2 Ca2 0 . 7_666
Ca2 P1 O2 Ca2 180 9_566 7_666
Ca1 P1 O2 Ca2 133.43(9) 2_664 7_666
Ca1 P1 O2 Ca2 -133.43(9) 7_667 7_666
Ca2 P1 O2 Ca2 0 10_656 7_666
O3 P1 O2 Ca1 104.72(13) 8_557 2_664
O3 P1 O2 Ca1 -11.58(17) . 2_664
O4 P1 O2 Ca1 -133.43(9) . 2_664
Ca2 P1 O2 Ca1 46.57(9) 9_566 2_664
Ca1 P1 O2 Ca1 93.14(18) 7_667 2_664
Ca2 P1 O2 Ca1 -133.43(9) 10_656 2_664
Ca2 P1 O2 Ca1 -133.43(9) 7_666 2_664
O3 P1 O2 Ca1 11.58(17) 8_557 7_667
O3 P1 O2 Ca1 -104.72(13) . 7_667
O4 P1 O2 Ca1 133.43(9) . 7_667
Ca2 P1 O2 Ca1 -46.57(9) 9_566 7_667
Ca1 P1 O2 Ca1 -93.14(18) 2_664 7_667
Ca2 P1 O2 Ca1 133.43(9) 10_656 7_667
Ca2 P1 O2 Ca1 133.43(9) 7_666 7_667
O3 P1 O3 Ca2 145.32(19) 8_557 .
O4 P1 O3 Ca2 20.8(4) . .
O2 P1 O3 Ca2 -100.6(3) . .
Ca2 P1 O3 Ca2 151.0(4) 9_566 .
Ca1 P1 O3 Ca2 -110.5(4) 2_664 .
Ca1 P1 O3 Ca2 -150.8(3) 7_667 .
Ca2 P1 O3 Ca2 67.2(3) 10_656 .
Ca2 P1 O3 Ca2 -66.4(4) 7_666 .
O3 P1 O3 Ca2 -5.7(3) 8_557 9_566
O4 P1 O3 Ca2 -130.22(14) . 9_566
O2 P1 O3 Ca2 108.40(16) . 9_566
Ca1 P1 O3 Ca2 98.49(10) 2_664 9_566
Ca1 P1 O3 Ca2 58.15(14) 7_667 9_566
Ca2 P1 O3 Ca2 -83.81(10) 10_656 9_566
Ca2 P1 O3 Ca2 142.56(8) 7_666 9_566
O3 P1 O3 Ca1 -104.2(2) 8_557 2_664
O4 P1 O3 Ca1 131.29(14) . 2_664
O2 P1 O3 Ca1 9.92(16) . 2_664
Ca2 P1 O3 Ca1 -98.49(10) 9_566 2_664
Ca1 P1 O3 Ca1 -40.33(12) 7_667 2_664
Ca2 P1 O3 Ca1 177.71(8) 10_656 2_664
Ca2 P1 O3 Ca1 44.08(12) 7_666 2_664
O3 Ca2 O3 P1 111.9(3) 8_556 .
O2 Ca2 O3 P1 32.3(4) 7_666 .
O1A Ca2 O3 P1 -120.5(3) . .
O1 Ca2 O3 P1 -115.5(4) 8_556 .
O1 Ca2 O3 P1 -126.3(4) . .
O3 Ca2 O3 P1 -29.3(5) 5_654 .
O3 Ca2 O3 P1 -41.9(4) 10_656 .
O4 Ca2 O3 P1 137.9(4) 9_566 .
Cl1 Ca2 O3 P1 -111.5(4) . .
Cl1 Ca2 O3 P1 -132.4(3) 8_556 .
Cl1 Ca2 O3 P1 -109.4(4) 7_776 .
O3 Ca2 O3 Ca2 -100.8(2) 8_556 9_566
O2 Ca2 O3 Ca2 179.63(15) 7_666 9_566
O1A Ca2 O3 Ca2 26.77(15) . 9_566
O1 Ca2 O3 Ca2 31.78(17) 8_556 9_566
O1 Ca2 O3 Ca2 21.0(2) . 9_566
O3 Ca2 O3 Ca2 117.99(9) 5_654 9_566
O3 Ca2 O3 Ca2 105.37(8) 10_656 9_566
O4 Ca2 O3 Ca2 -74.84(14) 9_566 9_566
Cl1 Ca2 O3 Ca2 35.80(13) . 9_566
Cl1 Ca2 O3 Ca2 14.9(2) 8_556 9_566
Cl1 Ca2 O3 Ca2 37.87(12) 7_776 9_566
O3 Ca2 O3 Ca1 4.1(3) 8_556 2_664
O2 Ca2 O3 Ca1 -75.48(10) 7_666 2_664
O1A Ca2 O3 Ca1 131.66(7) . 2_664
O1 Ca2 O3 Ca1 136.67(13) 8_556 2_664
O1 Ca2 O3 Ca1 125.87(17) . 2_664
O3 Ca2 O3 Ca1 -137.12(18) 5_654 2_664
O3 Ca2 O3 Ca1 -149.74(9) 10_656 2_664
O4 Ca2 O3 Ca1 30.06(8) 9_566 2_664
Cl1 Ca2 O3 Ca1 140.69(10) . 2_664
Cl1 Ca2 O3 Ca1 119.77(13) 8_556 2_664
Cl1 Ca2 O3 Ca1 142.76(10) 7_776 2_664
O3 P1 O4 Ca1 -172.4(2) 8_557 8_557
O3 P1 O4 Ca1 -49.3(3) . 8_557
O2 P1 O4 Ca1 69.2(2) . 8_557
Ca2 P1 O4 Ca1 -110.8(2) 9_566 8_557
Ca1 P1 O4 Ca1 18.8(3) 2_664 8_557
Ca1 P1 O4 Ca1 119.51(10) 7_667 8_557
Ca2 P1 O4 Ca1 -110.8(2) 10_656 8_557
Ca2 P1 O4 Ca1 69.2(2) 7_666 8_557
O3 P1 O4 Ca1 49.3(3) 8_557 .
O3 P1 O4 Ca1 172.4(2) . .
O2 P1 O4 Ca1 -69.2(2) . .
Ca2 P1 O4 Ca1 110.8(2) 9_566 .
Ca1 P1 O4 Ca1 -119.51(10) 2_664 .
Ca1 P1 O4 Ca1 -18.8(3) 7_667 .
Ca2 P1 O4 Ca1 110.8(2) 10_656 .
Ca2 P1 O4 Ca1 -69.2(2) 7_666 .
O3 P1 O4 Ca2 -61.54(16) 8_557 10_656
O3 P1 O4 Ca2 61.54(16) . 10_656
O2 P1 O4 Ca2 180 . 10_656
Ca2 P1 O4 Ca2 0 9_566 10_656
Ca1 P1 O4 Ca2 129.66(12) 2_664 10_656
Ca1 P1 O4 Ca2 -129.66(11) 7_667 10_656
Ca2 P1 O4 Ca2 180 7_666 10_656
O4 Ca1 O4 P1 110.6(3) 3_655 .
O4 Ca1 O4 P1 -170.9(3) 4_665 .
O2 Ca1 O4 P1 -88.9(3) 10_657 .
O2 Ca1 O4 P1 47.0(4) 9_557 .
O2 Ca1 O4 P1 -14.5(2) 7_667 .
O3 Ca1 O4 P1 171.21(16) 6 .
O3 Ca1 O4 P1 -80.6(2) 5_655 .
O3 Ca1 O4 P1 40.4(2) 2_665 .
P1 Ca1 O4 P1 -81.1(2) 10_657 .
P1 Ca1 O4 P1 127.9(2) 9_557 .
P1 Ca1 O4 P1 13.0(2) 7_667 .
O4 Ca1 O4 Ca1 -39.25(13) 3_655 8_557
O4 Ca1 O4 Ca1 39.25(13) 4_665 8_557
O2 Ca1 O4 Ca1 121.29(11) 10_657 8_557
O2 Ca1 O4 Ca1 -102.79(19) 9_557 8_557
O2 Ca1 O4 Ca1 -164.36(11) 7_667 8_557
O3 Ca1 O4 Ca1 21.4(2) 6 8_557
O3 Ca1 O4 Ca1 129.52(12) 5_655 8_557
O3 Ca1 O4 Ca1 -109.41(10) 2_665 8_557
P1 Ca1 O4 Ca1 129.03(8) 10_657 8_557
P1 Ca1 O4 Ca1 -21.9(4) 9_557 8_557
P1 Ca1 O4 Ca1 -136.82(8) 7_667 8_557
O4 Ca1 O4 Ca2 -139.36(10) 3_655 10_656
O4 Ca1 O4 Ca2 -60.85(12) 4_665 10_656
O2 Ca1 O4 Ca2 21.19(13) 10_657 10_656
O2 Ca1 O4 Ca2 157.10(17) 9_557 10_656
O2 Ca1 O4 Ca2 95.54(10) 7_667 10_656
O3 Ca1 O4 Ca2 -78.73(16) 6 10_656
O3 Ca1 O4 Ca2 29.42(8) 5_655 10_656
O3 Ca1 O4 Ca2 150.48(8) 2_665 10_656
P1 Ca1 O4 Ca2 28.92(7) 10_657 10_656
P1 Ca1 O4 Ca2 -122.0(3) 9_557 10_656
P1 Ca1 O4 Ca2 123.08(6) 7_667 10_656
O3 Ca2 Cl1 Cl1 157.83(13) 8_556 7_776
O3 Ca2 Cl1 Cl1 16.72(8) . 7_776
O2 Ca2 Cl1 Cl1 -45.36(18) 7_666 7_776
O1A Ca2 Cl1 Cl1 180.000(2) . 7_776
O1 Ca2 Cl1 Cl1 180.000(2) 8_556 7_776
O1 Ca2 Cl1 Cl1 180.000(3) . 7_776
O3 Ca2 Cl1 Cl1 -119.50(7) 5_654 7_776
O3 Ca2 Cl1 Cl1 -69.04(10) 10_656 7_776
O4 Ca2 Cl1 Cl1 81.91(5) 9_566 7_776
Cl1 Ca2 Cl1 Cl1 180.000(3) 8_556 7_776
O3 Ca2 Cl1 Ca2 -69.51(13) 8_556 3_765
O3 Ca2 Cl1 Ca2 149.37(17) . 3_765
O2 Ca2 Cl1 Ca2 87.3(3) 7_666 3_765
O1A Ca2 Cl1 Ca2 -47.34(14) . 3_765
O1 Ca2 Cl1 Ca2 -47.34(14) 8_556 3_765
O1 Ca2 Cl1 Ca2 -47.34(14) . 3_765
O3 Ca2 Cl1 Ca2 13.16(17) 5_654 3_765
O3 Ca2 Cl1 Ca2 63.61(10) 10_656 3_765
O4 Ca2 Cl1 Ca2 -145.43(11) 9_566 3_765
Cl1 Ca2 Cl1 Ca2 -47.34(14) 8_556 3_765
Cl1 Ca2 Cl1 Ca2 132.66(14) 7_776 3_765
O3 Ca2 Cl1 Ca2 25.2(2) 8_556 4_675
O3 Ca2 Cl1 Ca2 -115.94(14) . 4_675
O2 Ca2 Cl1 Ca2 -178.01(12) 7_666 4_675
O1A Ca2 Cl1 Ca2 47.34(14) . 4_675
O1 Ca2 Cl1 Ca2 47.34(14) 8_556 4_675
O1 Ca2 Cl1 Ca2 47.34(14) . 4_675
O3 Ca2 Cl1 Ca2 107.85(13) 5_654 4_675
O3 Ca2 Cl1 Ca2 158.3(2) 10_656 4_675
O4 Ca2 Cl1 Ca2 -50.75(18) 9_566 4_675
Cl1 Ca2 Cl1 Ca2 47.34(14) 8_556 4_675
Cl1 Ca2 Cl1 Ca2 -132.66(14) 7_776 4_675
O3 Ca2 Cl1 Ca2 115.3(2) 8_556 9_566
O3 Ca2 Cl1 Ca2 -25.79(12) . 9_566
O2 Ca2 Cl1 Ca2 -87.87(12) 7_666 9_566
O1A Ca2 Cl1 Ca2 137.49(11) . 9_566
O1 Ca2 Cl1 Ca2 137.49(11) 8_556 9_566
O1 Ca2 Cl1 Ca2 137.49(11) . 9_566
O3 Ca2 Cl1 Ca2 -162.01(11) 5_654 9_566
O3 Ca2 Cl1 Ca2 -111.55(19) 10_656 9_566
O4 Ca2 Cl1 Ca2 39.40(15) 9_566 9_566
Cl1 Ca2 Cl1 Ca2 137.49(11) 8_556 9_566
Cl1 Ca2 Cl1 Ca2 -42.51(11) 7_776 9_566
O3 Ca2 Cl1 Ca2 -159.66(12) 8_556 10_656
O3 Ca2 Cl1 Ca2 59.23(14) . 10_656
O2 Ca2 Cl1 Ca2 -2.8(3) 7_666 10_656
O1A Ca2 Cl1 Ca2 -137.49(11) . 10_656
O1 Ca2 Cl1 Ca2 -137.49(11) 8_556 10_656
O1 Ca2 Cl1 Ca2 -137.49(11) . 10_656
O3 Ca2 Cl1 Ca2 -76.99(14) 5_654 10_656
O3 Ca2 Cl1 Ca2 -26.54(8) 10_656 10_656
O4 Ca2 Cl1 Ca2 124.42(8) 9_566 10_656
Cl1 Ca2 Cl1 Ca2 -137.49(11) 8_556 10_656
Cl1 Ca2 Cl1 Ca2 42.51(11) 7_776 10_656
O3 Ca2 O1 O1 164.06(7) 8_556 8_556
O3 Ca2 O1 O1 18.48(12) . 8_556
O2 Ca2 O1 O1 -119.9(6) 7_666 8_556
O1A Ca2 O1 O1 0.000(5) . 8_556
O3 Ca2 O1 O1 -115.61(13) 5_654 8_556
O3 Ca2 O1 O1 -59.64(6) 10_656 8_556
O4 Ca2 O1 O1 94.74(11) 9_566 8_556
Cl1 Ca2 O1 O1 0 . 8_556
Cl1 Ca2 O1 O1 180.000(5) 8_556 8_556
Cl1 Ca2 O1 O1 0 7_776 8_556
O3 Ca2 O1 O1 -15.94(7) 8_556 7_775
O3 Ca2 O1 O1 -161.52(12) . 7_775
O2 Ca2 O1 O1 60.1(6) 7_666 7_775
O1A Ca2 O1 O1 180.000(5) . 7_775
O1 Ca2 O1 O1 180.000(3) 8_556 7_775
O3 Ca2 O1 O1 64.39(13) 5_654 7_775
O3 Ca2 O1 O1 120.36(6) 10_656 7_775
O4 Ca2 O1 O1 -85.26(10) 9_566 7_775
Cl1 Ca2 O1 O1 180.000(3) . 7_775
Cl1 Ca2 O1 O1 0.000(5) 8_556 7_775
Cl1 Ca2 O1 O1 180.000(2) 7_776 7_775
O3 Ca2 O1 Ca2 -134.2(5) 8_556 3_765
O3 Ca2 O1 Ca2 80.2(5) . 3_765
O2 Ca2 O1 Ca2 -58.2(11) 7_666 3_765
O1A Ca2 O1 Ca2 61.8(5) . 3_765
O1 Ca2 O1 Ca2 61.8(5) 8_556 3_765
O3 Ca2 O1 Ca2 -53.8(4) 5_654 3_765
O3 Ca2 O1 Ca2 2.1(5) 10_656 3_765
O4 Ca2 O1 Ca2 156.5(4) 9_566 3_765
Cl1 Ca2 O1 Ca2 61.8(5) . 3_765
Cl1 Ca2 O1 Ca2 -118.2(5) 8_556 3_765
Cl1 Ca2 O1 Ca2 61.8(5) 7_776 3_765
O3 Ca2 O1 Ca2 102.3(5) 8_556 4_675
O3 Ca2 O1 Ca2 -43.3(6) . 4_675
O2 Ca2 O1 Ca2 178.31(10) 7_666 4_675
O1A Ca2 O1 Ca2 -61.8(5) . 4_675
O1 Ca2 O1 Ca2 -61.8(5) 8_556 4_675
O3 Ca2 O1 Ca2 -177.4(6) 5_654 4_675
O3 Ca2 O1 Ca2 -121.4(5) 10_656 4_675
O4 Ca2 O1 Ca2 33.0(6) 9_566 4_675
Cl1 Ca2 O1 Ca2 -61.8(5) . 4_675
Cl1 Ca2 O1 Ca2 118.2(5) 8_556 4_675
Cl1 Ca2 O1 Ca2 -61.8(5) 7_776 4_675
O3 Ca2 O1A Ca2 -106.32(8) 8_556 3_765
O3 Ca2 O1A Ca2 106.32(8) . 3_765
O2 Ca2 O1A Ca2 0 7_666 3_765
O1 Ca2 O1A Ca2 90 8_556 3_765
O1 Ca2 O1A Ca2 -90 . 3_765
O3 Ca2 O1A Ca2 -29.26(6) 5_654 3_765
O3 Ca2 O1A Ca2 29.26(6) 10_656 3_765
O4 Ca2 O1A Ca2 180 9_566 3_765
Cl1 Ca2 O1A Ca2 90 . 3_765
Cl1 Ca2 O1A Ca2 -90 8_556 3_765
Cl1 Ca2 O1A Ca2 90 7_776 3_765
O3 Ca2 O1A Ca2 73.68(8) 8_556 4_675
O3 Ca2 O1A Ca2 -73.68(8) . 4_675
O2 Ca2 O1A Ca2 180 7_666 4_675
O1 Ca2 O1A Ca2 -90 8_556 4_675
O1 Ca2 O1A Ca2 90 . 4_675
O3 Ca2 O1A Ca2 150.74(6) 5_654 4_675
O3 Ca2 O1A Ca2 -150.74(6) 10_656 4_675
O4 Ca2 O1A Ca2 0 9_566 4_675
Cl1 Ca2 O1A Ca2 -90 . 4_675
Cl1 Ca2 O1A Ca2 90 8_556 4_675
Cl1 Ca2 O1A Ca2 -90 7_776 4_675
